data_2210076
loop_
_publ_author_name
'Choi, Hong Dae'
'Seo, Pil Ja'
'Son, Byeng Wha'
'Lee, Uk'

_publ_section_title 2,4,7-Trimethyl-3,8-bis(methylsulfanyl)benzo[1,2-<i>b</i>:5,6<i>-b</i>']difuran
_journal_coeditor_code BH2032
_journal_issue 9
_journal_name_full 'Acta Crystallographica Section E'
_journal_page_first o3936
_journal_page_last o3937
_journal_paper_doi 10.1107/S1600536806032338
_journal_volume 62
_journal_year 2006
_chemical_formula_iupac 'C15 H16 O2 S2'
_chemical_formula_moiety 'C15 H16 O2 S2'
_chemical_formula_sum 'C15 H16 O2 S2'
_chemical_formula_weight 292.40
_chemical_melting_point .375E-305
_chemical_name_systematic
;
2,4,7-Trimethyl-3,8-bis(methylsulfanyl)benzo[1,2-b:5,6-b']difuran
;
_space_group_IT_number 2
_symmetry_cell_setting triclinic
_symmetry_space_group_name_Hall '-P 1'
_symmetry_space_group_name_H-M 'P -1'
_atom_sites_solution_hydrogens geom
_atom_sites_solution_primary direct
_atom_sites_solution_secondary difmap
_cell_angle_alpha 72.280(8)
_cell_angle_beta 71.435(8)
_cell_angle_gamma 74.554(7)
_cell_formula_units_Z 2
_cell_length_a 7.7512(6)
_cell_length_b 9.8886(8)
_cell_length_c 10.6471(9)
_cell_measurement_reflns_used 36
_cell_measurement_temperature 298(2)
_cell_measurement_theta_max 14.0
_cell_measurement_theta_min 8.7
_cell_volume 723.83(11)
_computing_cell_refinement STADI4
_computing_data_collection 'STADI4 (Stoe & Cie, 1996)'
_computing_data_reduction 'X-RED (Stoe & Cie, 1996)'
_computing_molecular_graphics 'ORTEP-3 (Farrugia, 1997) and DIAMOND (Brandenburg, 1998)'
_computing_publication_material SHELXL97
_computing_structure_refinement 'SHELXL97 (Sheldrick, 1997)'
_computing_structure_solution 'SHELXS97 (Sheldrick, 1997)'
_diffrn_ambient_temperature 298(2)
_diffrn_measured_fraction_theta_full 0.997
_diffrn_measured_fraction_theta_max 0.997
_diffrn_measurement_device_type 'Stoe Stadi-4 four-circle'
_diffrn_measurement_method \w/2\q
_diffrn_radiation_monochromator graphite
_diffrn_radiation_source 'fine-focus sealed tube'
_diffrn_radiation_type MoK\a
_diffrn_radiation_wavelength 0.71069
_diffrn_reflns_av_R_equivalents 0.0000
_diffrn_reflns_av_sigmaI/netI 0.0420
_diffrn_reflns_limit_h_max 10
_diffrn_reflns_limit_h_min -9
_diffrn_reflns_limit_k_max 12
_diffrn_reflns_limit_k_min -11
_diffrn_reflns_limit_l_max 13
_diffrn_reflns_limit_l_min 0
_diffrn_reflns_number 3302
_diffrn_reflns_theta_full 27.48
_diffrn_reflns_theta_max 27.48
_diffrn_reflns_theta_min 2.08
_diffrn_standards_decay_% 2.4
_diffrn_standards_interval_time 60
_diffrn_standards_number 3
_exptl_absorpt_coefficient_mu 0.362
_exptl_absorpt_correction_type none
_exptl_crystal_colour colourless
_exptl_crystal_density_diffrn 1.342
_exptl_crystal_density_method 'not measured'
_exptl_crystal_description block
_exptl_crystal_F_000 308
_exptl_crystal_size_max 0.32
_exptl_crystal_size_mid 0.25
_exptl_crystal_size_min 0.23
_refine_diff_density_max 0.245
_refine_diff_density_min -0.257
_refine_ls_extinction_method none
_refine_ls_goodness_of_fit_ref 1.113
_refine_ls_hydrogen_treatment constr
_refine_ls_matrix_type full
_refine_ls_number_parameters 177
_refine_ls_number_reflns 3302
_refine_ls_number_restraints 0
_refine_ls_restrained_S_all 1.113
_refine_ls_R_factor_all 0.1098
_refine_ls_R_factor_gt 0.0667
_refine_ls_shift/su_max 0.000
_refine_ls_shift/su_mean 0.000
_refine_ls_structure_factor_coef Fsqd
_refine_ls_weighting_details 'calc w=1/[\s^2^(Fo^2^)+(0.0543P)^2^+0.6399P] where P=(Fo^2^+2Fc^2^)/3'
_refine_ls_weighting_scheme calc
_refine_ls_wR_factor_gt 0.1369
_refine_ls_wR_factor_ref 0.1668
_reflns_number_gt 2226
_reflns_number_total 3302
_reflns_threshold_expression I>2\s(I)
_cod_data_source_file bh2032.cif
_cod_data_source_block I
_cod_original_cell_volume 723.80(10)
_cod_database_code 2210076
_cod_database_fobs_code 2210076

loop_
_symmetry_equiv_pos_as_xyz
'x, y, z'
'-x, -y, -z'

loop_
_atom_site_type_symbol
_atom_site_label
_atom_site_fract_x
_atom_site_fract_y
_atom_site_fract_z
_atom_site_U_iso_or_equiv
_atom_site_adp_type
_atom_site_calc_flag
_atom_site_refinement_flags
_atom_site_occupancy
S S1 0.26936(15) 0.03713(12) 1.20429(10) 0.0603(3) Uani d . 1
S S2 0.25350(16) 0.24649(12) 0.47260(10) 0.0610(3) Uani d . 1
O O1 0.2492(3) 0.0872(2) 0.8271(2) 0.0454(6) Uani d . 1
O O2 0.2396(4) 0.5819(3) 0.6067(2) 0.0533(6) Uani d . 1
C C1 0.2538(5) 0.0115(4) 0.9594(3) 0.0457(8) Uani d . 1
C C2 0.2548(5) 0.1000(4) 1.0343(3) 0.0452(8) Uani d . 1
C C3 0.2508(4) 0.2452(4) 0.9452(3) 0.0421(7) Uani d . 1
C C4 0.2500(5) 0.3831(4) 0.9608(3) 0.0456(8) Uani d . 1
C C5 0.2445(5) 0.4987(4) 0.8479(4) 0.0496(8) Uani d . 1
H H5 0.2426 0.5911 0.8536 0.060 Uiso calc R 1
C C6 0.2419(5) 0.4757(4) 0.7265(3) 0.0458(8) Uani d . 1
C C7 0.2442(5) 0.5141(4) 0.5094(4) 0.0501(9) Uani d . 1
C C8 0.2478(5) 0.3710(4) 0.5627(3) 0.0472(8) Uani d . 1
C C9 0.2456(4) 0.3435(4) 0.7058(3) 0.0413(7) Uani d . 1
C C10 0.2481(4) 0.2286(4) 0.8201(3) 0.0408(7) Uani d . 1
C C11 0.2545(6) -0.1454(4) 0.9912(4) 0.0596(10) Uani d . 1
H H11A 0.2826 -0.1916 1.0776 0.089 Uiso calc R 1
H H11B 0.3465 -0.1867 0.9213 0.089 Uiso calc R 1
H H11C 0.1348 -0.1595 0.9954 0.089 Uiso calc R 1
C C12 0.0290(7) 0.0804(6) 1.2948(4) 0.0790(14) Uani d . 1
H H12A -0.0191 0.1805 1.2606 0.118 Uiso calc R 1
H H12B 0.0192 0.0623 1.3904 0.118 Uiso calc R 1
H H12C -0.0409 0.0214 1.2814 0.118 Uiso calc R 1
C C13 0.2546(6) 0.4082(4) 1.0926(4) 0.0583(10) Uani d . 1
H H13A 0.2434 0.5098 1.0827 0.087 Uiso calc R 1
H H13B 0.3698 0.3573 1.1139 0.087 Uiso calc R 1
H H13C 0.1536 0.3736 1.1649 0.087 Uiso calc R 1
C C14 0.2479(6) 0.6085(5) 0.3708(4) 0.0627(11) Uani d . 1
H H14A 0.3598 0.6472 0.3347 0.094 Uiso calc R 1
H H14B 0.1428 0.6863 0.3756 0.094 Uiso calc R 1
H H14C 0.2434 0.5531 0.3122 0.094 Uiso calc R 1
C C15 0.4977(7) 0.1847(6) 0.4163(6) 0.1006(19) Uani d . 1
H H15A 0.5560 0.2653 0.3615 0.151 Uiso calc R 1
H H15B 0.5205 0.1159 0.3632 0.151 Uiso calc R 1
H H15C 0.5476 0.1398 0.4941 0.151 Uiso calc R 1

loop_
_atom_site_aniso_label
_atom_site_aniso_U_11
_atom_site_aniso_U_22
_atom_site_aniso_U_33
_atom_site_aniso_U_12
_atom_site_aniso_U_13
_atom_site_aniso_U_23
S1 0.0710(7) 0.0648(6) 0.0474(5) -0.0144(5) -0.0272(5) -0.0027(4)
S2 0.0747(7) 0.0744(7) 0.0467(5) -0.0288(5) -0.0154(5) -0.0202(5)
O1 0.0522(14) 0.0439(13) 0.0439(13) -0.0121(11) -0.0130(11) -0.0129(10)
O2 0.0650(17) 0.0475(14) 0.0475(14) -0.0157(12) -0.0140(12) -0.0080(11)
C1 0.0412(19) 0.046(2) 0.0464(19) -0.0076(15) -0.0106(15) -0.0070(15)
C2 0.0462(19) 0.049(2) 0.0417(18) -0.0078(15) -0.0143(15) -0.0099(15)
C3 0.0410(18) 0.0457(19) 0.0406(17) -0.0091(14) -0.0106(14) -0.0111(14)
C4 0.0453(19) 0.051(2) 0.0434(19) -0.0081(16) -0.0098(15) -0.0188(16)
C5 0.055(2) 0.045(2) 0.053(2) -0.0107(16) -0.0125(17) -0.0183(16)
C6 0.050(2) 0.0423(19) 0.0445(18) -0.0094(15) -0.0119(15) -0.0088(15)
C7 0.053(2) 0.058(2) 0.0418(19) -0.0141(17) -0.0129(16) -0.0113(16)
C8 0.049(2) 0.057(2) 0.0388(18) -0.0146(16) -0.0105(15) -0.0126(15)
C9 0.0416(18) 0.0452(19) 0.0389(16) -0.0108(14) -0.0104(14) -0.0105(14)
C10 0.0400(18) 0.0425(18) 0.0414(17) -0.0106(14) -0.0077(14) -0.0127(14)
C11 0.065(3) 0.046(2) 0.067(2) -0.0103(18) -0.018(2) -0.0112(18)
C12 0.089(3) 0.104(4) 0.043(2) -0.037(3) -0.006(2) -0.012(2)
C13 0.074(3) 0.060(2) 0.049(2) -0.014(2) -0.0190(19) -0.0202(18)
C14 0.070(3) 0.065(3) 0.048(2) -0.019(2) -0.0178(19) 0.0002(18)
C15 0.083(4) 0.106(4) 0.126(5) -0.032(3) 0.008(3) -0.070(4)

loop_
_atom_type_symbol
_atom_type_description
_atom_type_scat_dispersion_real
_atom_type_scat_dispersion_imag
_atom_type_scat_source
C C 0.0033 0.0016 'International Tables Vol C Tables 4.2.6.8 and 6.1.1.4'
H H 0.0000 0.0000 'International Tables Vol C Tables 4.2.6.8 and 6.1.1.4'
S S 0.1246 0.1234 'International Tables Vol C Tables 4.2.6.8 and 6.1.1.4'
O O 0.0106 0.0060 'International Tables Vol C Tables 4.2.6.8 and 6.1.1.4'

loop_
_geom_angle_atom_site_label_1
_geom_angle_atom_site_label_2
_geom_angle_atom_site_label_3
_geom_angle
_geom_angle_publ_flag
C2 S1 C12 100.96(19) yes
C8 S2 C15 101.0(2) yes
C10 O1 C1 106.0(3) yes
C7 O2 C6 106.7(3) yes
C2 C1 O1 111.3(3) ?
C2 C1 C11 133.1(3) ?
O1 C1 C11 115.6(3) ?
C1 C2 C3 107.1(3) ?
C1 C2 S1 122.9(3) ?
C3 C2 S1 130.0(3) ?
C10 C3 C4 120.6(3) ?
C10 C3 C2 104.4(3) ?
C4 C3 C2 135.0(3) ?
C5 C4 C3 117.3(3) ?
C5 C4 C13 119.5(3) ?
C3 C4 C13 123.3(3) ?
C6 C5 C4 119.6(3) ?
C6 C5 H5 120.2 ?
C4 C5 H5 120.2 ?
C9 C6 C5 125.3(3) ?
C9 C6 O2 109.9(3) ?
C5 C6 O2 124.8(3) ?
C8 C7 O2 111.1(3) ?
C8 C7 C14 133.3(3) ?
O2 C7 C14 115.7(3) ?
C7 C8 C9 106.5(3) ?
C7 C8 S2 125.2(3) ?
C9 C8 S2 128.2(3) ?
C6 C9 C10 114.8(3) ?
C6 C9 C8 105.8(3) ?
C10 C9 C8 139.4(3) ?
O1 C10 C9 126.3(3) ?
O1 C10 C3 111.2(3) ?
C9 C10 C3 122.5(3) ?
C1 C11 H11A 109.5 ?
C1 C11 H11B 109.5 ?
H11A C11 H11B 109.5 ?
C1 C11 H11C 109.5 ?
H11A C11 H11C 109.5 ?
H11B C11 H11C 109.5 ?
S1 C12 H12A 109.5 ?
S1 C12 H12B 109.5 ?
H12A C12 H12B 109.5 ?
S1 C12 H12C 109.5 ?
H12A C12 H12C 109.5 ?
H12B C12 H12C 109.5 ?
C4 C13 H13A 109.5 ?
C4 C13 H13B 109.5 ?
H13A C13 H13B 109.5 ?
C4 C13 H13C 109.5 ?
H13A C13 H13C 109.5 ?
H13B C13 H13C 109.5 ?
C7 C14 H14A 109.5 ?
C7 C14 H14B 109.5 ?
H14A C14 H14B 109.5 ?
C7 C14 H14C 109.5 ?
H14A C14 H14C 109.5 ?
H14B C14 H14C 109.5 ?
S2 C15 H15A 109.5 ?
S2 C15 H15B 109.5 ?
H15A C15 H15B 109.5 ?
S2 C15 H15C 109.5 ?
H15A C15 H15C 109.5 ?
H15B C15 H15C 109.5 ?

loop_
_geom_bond_atom_site_label_1
_geom_bond_atom_site_label_2
_geom_bond_distance
_geom_bond_publ_flag
S1 C2 1.755(3) yes
S1 C12 1.807(5) yes
S2 C8 1.761(4) yes
S2 C15 1.789(5) yes
O1 C10 1.375(4) yes
O1 C1 1.386(4) yes
O2 C7 1.382(4) yes
O2 C6 1.386(4) yes
C1 C2 1.355(5) ?
C1 C11 1.482(5) ?
C2 C3 1.459(5) ?
C3 C10 1.399(4) ?
C3 C4 1.420(5) ?
C4 C5 1.387(5) ?
C4 C13 1.511(5) ?
C5 C6 1.385(5) ?
C5 H5 0.9300 ?
C6 C9 1.382(5) ?
C7 C8 1.351(5) ?
C7 C14 1.483(5) ?
C8 C9 1.459(5) ?
C9 C10 1.391(4) ?
C11 H11A 0.9600 ?
C11 H11B 0.9600 ?
C11 H11C 0.9600 ?
C12 H12A 0.9600 ?
C12 H12B 0.9600 ?
C12 H12C 0.9600 ?
C13 H13A 0.9600 ?
C13 H13B 0.9600 ?
C13 H13C 0.9600 ?
C14 H14A 0.9600 ?
C14 H14B 0.9600 ?
C14 H14C 0.9600 ?
C15 H15A 0.9600 ?
C15 H15B 0.9600 ?
C15 H15C 0.9600 ?

loop_
_geom_torsion_atom_site_label_1
_geom_torsion_atom_site_label_2
_geom_torsion_atom_site_label_3
_geom_torsion_atom_site_label_4
_geom_torsion
C3 C10 O1 C1 -0.3(3)
C4 C2 C3 C10 179.8(6)
C10 O1 C1 C2 0.2(4)
C2 C3 C10 O1 0.3(4)
O1 C1 C2 C3 -0.1(4)
C9 C6 O2 C7 -0.7(4)
C6 C9 C8 C7 -0.4(4)
C6 O2 C7 C8 0.5(4)
C8 C9 C6 O2 0.7(4)
O2 C7 C8 C9 -0.1(4)

loop_
_cod_related_entry_id
_cod_related_entry_database
_cod_related_entry_code
1 ChemSpider 21127619
